data_2312426
loop_
_publ_author_name
'Plana-Ruiz, Sergi'
'G&#xf6;tz, Emilia'
'Neumann, Thomas'
'Schwesig, Peter'
'Kolb, Ute'

_publ_section_title
;
 Three-dimensional electron diffraction on clinkers: the belite
 &#x3b1;'<sub>H</sub> incommensurate modulated structure.
;
_journal_issue 'Pt 2'
_journal_name_full 'Acta crystallographica Section B, Structural science, crystal engineering and materials'
_journal_page_first 105
_journal_page_last 116
_journal_paper_doi 10.1107/S205252062400146X
_journal_volume 80
_journal_year 2024
_chemical_formula_sum 'Ca8 O16 Si4'
_chemical_formula_weight 689
_space_group_IT_number 62
_space_group_name_Hall '-P 2ac 2n'
_space_group_name_H-M_alt 'P n m a'
_space_group_ssg_name Pnma(\a00)0ss
_symmetry_cell_setting orthorhombic
_cell_angle_alpha 90
_cell_angle_beta 90
_cell_angle_gamma 90
_cell_formula_units_Z 1
_cell_length_a 6.776
_cell_length_b 5.496
_cell_length_c 9.252
_cell_measurement_temperature 293
_cell_modulation_dimension 1
_cell_volume 344.553
_diffrn_ambient_temperature 293
_diffrn_detector 'Gatan UltraScan4000'
_diffrn_measured_fraction_theta_full 0.8
_diffrn_measured_fraction_theta_max 0.8
_diffrn_measurement_device 'FEI Tecnai F30'
_diffrn_measurement_device_type TEM
_diffrn_radiation_probe electron
_diffrn_radiation_type electron
_diffrn_radiation_wavelength 0.0197
_diffrn_reflns_av_unetI/netI 0.0758
_diffrn_reflns_limit_h_max 9
_diffrn_reflns_limit_h_min -9
_diffrn_reflns_limit_index_m_1_max 1
_diffrn_reflns_limit_index_m_1_min -1
_diffrn_reflns_limit_k_max 7
_diffrn_reflns_limit_k_min -7
_diffrn_reflns_limit_l_max 10
_diffrn_reflns_limit_l_min -10
_diffrn_reflns_number 29908
_diffrn_reflns_theta_full 0.72
_diffrn_reflns_theta_max 0.79
_diffrn_reflns_theta_min 0.1
_exptl_absorpt_coefficient_mu 0
_exptl_crystal_density_diffrn 3.3204
_exptl_crystal_description 'Nanocrystals of up to 500 nm in size'
_exptl_crystal_F_000 344
_refine_diff_density_max 21.89
_refine_diff_density_min -5.27
_refine_ls_extinction_method none
_refine_ls_goodness_of_fit_gt 3.10
_refine_ls_goodness_of_fit_ref 2.38
_refine_ls_number_constraints 0
_refine_ls_number_parameters 126
_refine_ls_number_reflns 7296
_refine_ls_number_restraints 0
_refine_ls_R_factor_all 0.1824
_refine_ls_R_factor_gt 0.1228
_refine_ls_shift/su_max 0.0401
_refine_ls_shift/su_mean 0.0059
_refine_ls_structure_factor_coef F
_refine_ls_weighting_details w=1/(\s^2^(F)+0.0001F^2^)
_refine_ls_weighting_scheme sigma
_refine_ls_wR_factor_gt 0.1122
_refine_ls_wR_factor_ref 0.1197
_reflns_number_gt 3733
_reflns_number_total 7296
_reflns_threshold_expression I>3\s(I)
_cod_data_source_file je5054.cif
_cod_data_source_block 0k_modulated_dyn
_cod_depositor_comments 'Adding full bibliography for 2312425--2312428.cif.'
_cod_original_cell_volume 344.5527
_cod_database_code 2312426

loop_
_space_group_symop_id
_space_group_symop_operation_xyz
1 x,y,z
2 -x+0.5,-y,z+0.5
3 -x,y+0.5,-z
4 x+0.5,-y+0.5,-z+0.5
5 -x,-y,-z
6 x+0.5,y,-z+0.5
7 x,-y+0.5,z
8 -x+0.5,y+0.5,z+0.5

loop_
_space_group_symop_ssg_id
_space_group_symop_ssg_operation_algebraic
1 x1,x2,x3,x4
2 -x1+1/2,-x2,x3+1/2,-x4+1/2
3 -x1,x2+1/2,-x3,-x4+1/2
4 x1+1/2,-x2+1/2,-x3+1/2,x4
5 -x1,-x2,-x3,-x4
6 x1+1/2,x2,-x3+1/2,x4+1/2
7 x1,-x2+1/2,x3,x4+1/2
8 -x1+1/2,x2+1/2,x3+1/2,-x4

loop_
_atom_site_label
_atom_site_type_symbol
_atom_site_fract_x
_atom_site_fract_y
_atom_site_fract_z
_atom_site_adp_type
_atom_site_U_iso_or_equiv
_atom_site_site_symmetry_multiplicity
_atom_site_occupancy
_atom_site_calc_flag
_atom_site_refinement_flags
_atom_site_disorder_assembly
_atom_site_disorder_group
Ca1 Ca 1.16654(15) 0.75 0.5714(2) Uiso 0.0130(3) 4 1 d . . .
Ca2 Ca 1.00881(13) 0.75 0.2045(2) Uiso 0.0069(3) 4 1 d . . .
Si1 Si 0.7195(2) 0.75 0.5881(4) Uiso 0.0100(4) 4 1 d . . .
O1 O 0.7772(3) 0.9827(3) 0.6781(5) Uiso 0.0150(5) 8 1 d . . .
O2 O 0.8422(4) 0.6772(5) 0.4352(7) Uiso 0.0215(7) 8 0.5 d . . .
O3 O 0.4913(4) 0.8101(4) 0.5485(6) Uiso 0.0194(7) 8 0.5 d . . .

loop_
_atom_site_displace_Fourier_atom_site_label
_atom_site_displace_Fourier_axis
_atom_site_displace_Fourier_wave_vector_seq_id
_atom_site_displace_Fourier_param_cos
_atom_site_displace_Fourier_param_sin
Ca1 x 1 0 0
Ca1 y 1 0.0281(3) -0.0237(3)
Ca1 z 1 0 0
Ca2 x 1 0 0
Ca2 y 1 -0.0154(3) -0.0325(3)
Ca2 z 1 0 0
Si1 x 1 0 0
Si1 y 1 -0.0170(4) -0.0178(4)
Si1 z 1 0 0
O1 x 1 0.0382(5) -0.0264(5)
O1 y 1 0.0049(5) -0.0207(5)
O1 z 1 -0.0365(7) 0.0096(8)

loop_
_atom_site_Fourier_wave_vector_seq_id
_atom_site_fourier_wave_vector_q1_coeff
1 1

loop_
_atom_site_occ_special_func_atom_site_label
_atom_site_occ_special_func_crenel_c
_atom_site_occ_special_func_crenel_w
O2 0.0025(18) 0.5
O3 0.715(2) 0.5

loop_
_atom_type_symbol
_atom_type_scat_source
Ca International_Tables_Vol_C
O International_Tables_Vol_C
Si International_Tables_Vol_C

loop_
_cell_wave_vector_seq_id
_cell_wave_vector_x
_cell_wave_vector_y
_cell_wave_vector_z
1 0.372500 0.000000 0.000000

loop_
_geom_angle_atom_site_label_1
_geom_angle_atom_site_label_2
_geom_angle_atom_site_label_3
_geom_angle_site_ssg_symmetry_1
_geom_angle_site_ssg_symmetry_2
_geom_angle_site_ssg_symmetry_3
_geom_angle_av
_geom_angle_min
_geom_angle_max
_geom_angle_publ_flag
Ca1 Ca1 Ca1 3_7465 . 3_7565 92.77(5) 92.70(5) 92.84(5) ?
Ca1 Ca1 Ca2 3_7465 . . 59.26(5) 57.97(5) 60.46(5) ?
Ca1 Ca1 Ca2 3_7465 . 2_7655 86.29(5) 82.51(4) 90.06(5) ?
Ca1 Ca1 Ca2 3_7465 . 2_7755 177.32(6) 175.27(6) 179.28(7) ?
Ca1 Ca1 Ca2 3_7465 . 3_7465 57.18(5) 55.95(5) 58.45(5) ?
Ca1 Ca1 Ca2 3_7465 . 3_7565 123.38(4) 122.19(4) 124.53(4) ?
Ca1 Ca1 Ca2 3_7465 . 4_5655 98.22(6) 95.97(6) 100.46(6) ?
Ca1 Ca1 Si1 3_7465 . . 54.78(6) 53.96(6) 55.62(6) ?
Ca1 Ca1 Si1 3_7465 . 3_7465 50.52(4) 48.75(4) 52.31(4) ?
Ca1 Ca1 Si1 3_7465 . 3_7565 127.01(9) 125.84(8) 128.11(9) ?
Ca1 Ca1 Si1 3_7465 . 4_5665 114.44(7) 111.22(7) 117.53(7) ?
Ca1 Ca1 O1 3_7465 . 3_7465 53.17(9) 48.02(11) 57.64(8) ?
Ca1 Ca1 O1 3_7465 . 4_5665 96.74(10) 96.31(12) 97.17(9) ?
Ca1 Ca1 O1 3_7465 . 5_7765 100.01(13) 98.38(14) 101.28(12) ?
Ca1 Ca1 O1 3_7465 . 6_5565 142.08(13) 137.17(14) 146.11(12) ?
Ca1 Ca1 O2 3_7465 . 3_7565 133.32(11) 132.48(11) 135.21(11) ?
Ca1 Ca1 O2 3_7465 . 5_7665 40.55(9) 39.78(9) 42.39(9) ?
Ca1 Ca1 O3 3_7465 . 1_6555 132.89(12) 126.94(12) 136.12(12) ?
Ca1 Ca1 O3 3_7465 . 7_6655 114.69(11) 111.09(10) 121.01(11) ?
Ca1 Ca1 Ca2 3_7565 . . 59.24(5) 57.97(5) 60.46(5) ?
Ca1 Ca1 Ca2 3_7565 . 2_7655 177.34(6) 175.27(6) 179.28(7) ?
Ca1 Ca1 Ca2 3_7565 . 2_7755 86.22(5) 82.51(4) 90.06(5) ?
Ca1 Ca1 Ca2 3_7565 . 3_7465 123.40(4) 122.19(4) 124.53(4) ?
Ca1 Ca1 Ca2 3_7565 . 3_7565 57.16(5) 55.95(5) 58.45(5) ?
Ca1 Ca1 Ca2 3_7565 . 4_5655 98.20(6) 95.97(6) 100.46(6) ?
Ca1 Ca1 Si1 3_7565 . . 54.76(6) 53.96(6) 55.62(6) ?
Ca1 Ca1 Si1 3_7565 . 3_7465 127.02(9) 125.84(8) 128.11(9) ?
Ca1 Ca1 Si1 3_7565 . 3_7565 50.49(4) 48.75(4) 52.31(4) ?
Ca1 Ca1 Si1 3_7565 . 4_5665 114.39(7) 111.22(7) 117.53(7) ?
Ca1 Ca1 O1 3_7565 . 3_7465 99.99(13) 98.38(14) 101.28(12) ?
Ca1 Ca1 O1 3_7565 . 4_5665 142.02(13) 137.17(14) 146.11(12) ?
Ca1 Ca1 O1 3_7565 . 5_7765 53.22(9) 48.02(11) 57.64(8) ?
Ca1 Ca1 O1 3_7565 . 6_5565 96.75(10) 96.31(12) 97.17(9) ?
Ca1 Ca1 O2 3_7565 . 3_7565 40.55(9) 39.78(9) 42.39(9) ?
Ca1 Ca1 O2 3_7565 . 5_7665 133.32(11) 132.48(11) 135.21(11) ?
Ca1 Ca1 O3 3_7565 . 1_6555 114.62(11) 111.09(10) 121.01(11) ?
Ca1 Ca1 O3 3_7565 . 7_6655 132.83(12) 126.94(12) 136.12(12) ?
Ca2 Ca1 Ca2 . . 2_7655 119.56(6) 116.38(6) 122.58(7) ?
Ca2 Ca1 Ca2 . . 2_7755 119.50(6) 116.38(6) 122.58(7) ?
Ca2 Ca1 Ca2 . . 3_7465 116.44(6) 113.93(6) 118.91(6) ?
Ca2 Ca1 Ca2 . . 3_7565 116.41(6) 113.93(6) 118.91(6) ?
Ca2 Ca1 Ca2 . . 4_5655 59.84(5) 59.72(5) 59.96(5) ?
Ca2 Ca1 Si1 . . . 75.41(8) 75.37(8) 75.46(8) ?
Ca2 Ca1 Si1 . . 3_7465 68.55(7) 66.30(7) 70.75(8) ?
Ca2 Ca1 Si1 . . 3_7565 68.52(7) 66.30(7) 70.75(8) ?
Ca2 Ca1 Si1 . . 4_5665 168.56(5) 168.11(5) 169.03(5) ?
Ca2 Ca1 O1 . . 3_7465 40.96(11) 40.55(13) 41.44(10) ?
Ca2 Ca1 O1 . . 4_5665 152.26(12) 149.78(11) 154.56(13) ?
Ca2 Ca1 O1 . . 5_7765 40.96(11) 40.55(13) 41.44(10) ?
Ca2 Ca1 O1 . . 6_5565 152.21(12) 149.78(11) 154.56(13) ?
Ca2 Ca1 O2 . . 3_7565 86.48(15) 85.29(15) 89.25(15) ?
Ca2 Ca1 O2 . . 5_7665 86.49(15) 85.29(15) 89.25(15) ?
Ca2 Ca1 O3 . . 1_6555 101.45(16) 101.10(16) 101.99(16) ?
Ca2 Ca1 O3 . . 7_6655 101.46(16) 101.10(16) 101.99(16) ?
Ca2 Ca1 Ca2 2_7655 . 2_7755 94.70(4) 94.48(4) 94.93(4) ?
Ca2 Ca1 Ca2 2_7655 . 3_7465 56.63(4) 54.56(4) 58.85(4) ?
Ca2 Ca1 Ca2 2_7655 . 3_7565 123.98(7) 121.80(8) 126.00(7) ?
Ca2 Ca1 Ca2 2_7655 . 4_5655 81.18(5) 79.20(5) 83.05(5) ?
Ca2 Ca1 Si1 2_7655 . . 125.00(7) 121.28(7) 128.67(8) ?
Ca2 Ca1 Si1 2_7655 . 3_7465 51.79(6) 49.06(6) 54.64(7) ?
Ca2 Ca1 Si1 2_7655 . 3_7565 129.67(5) 127.16(5) 132.01(4) ?
Ca2 Ca1 Si1 2_7655 . 4_5665 66.66(6) 64.97(6) 68.14(6) ?
Ca2 Ca1 O1 2_7655 . 3_7465 78.90(12) 75.93(11) 82.16(13) ?
Ca2 Ca1 O1 2_7655 . 4_5665 39.08(12) 35.85(11) 43.08(13) ?
Ca2 Ca1 O1 2_7655 . 5_7765 126.15(10) 121.71(9) 131.55(12) ?
Ca2 Ca1 O1 2_7655 . 6_5565 84.36(10) 81.07(9) 87.67(12) ?
Ca2 Ca1 O2 2_7655 . 3_7565 138.60(10) 135.64(10) 142.63(11) ?
Ca2 Ca1 O2 2_7655 . 5_7665 43.94(9) 41.17(9) 48.11(10) ?
Ca2 Ca1 O3 2_7655 . 1_6555 65.11(9) 61.85(9) 66.59(9) ?
Ca2 Ca1 O3 2_7655 . 7_6655 47.52(10) 46.03(10) 50.61(10) ?
Ca2 Ca1 Ca2 2_7755 . 3_7465 124.00(7) 121.80(8) 126.00(7) ?
Ca2 Ca1 Ca2 2_7755 . 3_7565 56.60(4) 54.56(4) 58.85(4) ?
Ca2 Ca1 Ca2 2_7755 . 4_5655 81.17(5) 79.20(5) 83.05(5) ?
Ca2 Ca1 Si1 2_7755 . . 124.93(7) 121.28(7) 128.67(8) ?
Ca2 Ca1 Si1 2_7755 . 3_7465 129.69(5) 127.16(5) 132.01(4) ?
Ca2 Ca1 Si1 2_7755 . 3_7565 51.75(6) 49.06(6) 54.64(7) ?
Ca2 Ca1 Si1 2_7755 . 4_5665 66.64(6) 64.97(6) 68.14(6) ?
Ca2 Ca1 O1 2_7755 . 3_7465 126.21(10) 121.71(9) 131.55(12) ?
Ca2 Ca1 O1 2_7755 . 4_5665 84.42(10) 81.07(9) 87.67(12) ?
Ca2 Ca1 O1 2_7755 . 5_7765 78.84(12) 75.93(11) 82.16(13) ?
Ca2 Ca1 O1 2_7755 . 6_5565 39.03(12) 35.85(11) 43.08(13) ?
Ca2 Ca1 O2 2_7755 . 3_7565 43.91(9) 41.17(9) 48.11(10) ?
Ca2 Ca1 O2 2_7755 . 5_7665 138.64(10) 135.64(10) 142.63(11) ?
Ca2 Ca1 O3 2_7755 . 1_6555 47.49(10) 46.03(10) 50.61(10) ?
Ca2 Ca1 O3 2_7755 . 7_6655 65.08(9) 61.85(9) 66.59(9) ?
Ca2 Ca1 Ca2 3_7465 . 3_7565 97.97(6) 97.97(6) 97.97(6) ?
Ca2 Ca1 Ca2 3_7465 . 4_5655 129.86(6) 126.65(6) 133.05(6) ?
Ca2 Ca1 Si1 3_7465 . . 69.23(6) 67.46(6) 70.97(6) ?
Ca2 Ca1 Si1 3_7465 . 3_7465 72.24(7) 71.34(7) 73.13(7) ?
Ca2 Ca1 Si1 3_7465 . 3_7565 170.12(8) 169.25(8) 171.03(8) ?
Ca2 Ca1 Si1 3_7465 . 4_5665 58.10(6) 54.55(6) 61.63(6) ?
Ca2 Ca1 O1 3_7465 . 3_7465 96.68(12) 93.98(13) 99.05(10) ?
Ca2 Ca1 O1 3_7465 . 4_5665 42.01(9) 39.54(10) 44.09(7) ?
Ca2 Ca1 O1 3_7465 . 5_7765 156.81(13) 154.03(13) 158.76(12) ?
Ca2 Ca1 O1 3_7465 . 6_5565 87.47(13) 83.34(14) 91.04(12) ?
Ca2 Ca1 O2 3_7465 . 3_7565 139.46(15) 139.43(14) 139.55(16) ?
Ca2 Ca1 O2 3_7465 . 5_7665 41.57(13) 41.52(13) 41.67(15) ?
Ca2 Ca1 O3 3_7465 . 1_6555 119.91(12) 115.21(12) 123.06(12) ?
Ca2 Ca1 O3 3_7465 . 7_6655 104.46(11) 101.05(11) 109.34(12) ?
Ca2 Ca1 Ca2 3_7565 . 4_5655 129.84(6) 126.65(6) 133.05(6) ?
Ca2 Ca1 Si1 3_7565 . . 69.20(6) 67.46(6) 70.97(6) ?
Ca2 Ca1 Si1 3_7565 . 3_7465 170.14(8) 169.25(8) 171.03(8) ?
Ca2 Ca1 Si1 3_7565 . 3_7565 72.22(7) 71.34(7) 73.13(7) ?
Ca2 Ca1 Si1 3_7565 . 4_5665 58.06(6) 54.55(6) 61.63(6) ?
Ca2 Ca1 O1 3_7565 . 3_7465 156.78(13) 154.03(13) 158.76(12) ?
Ca2 Ca1 O1 3_7565 . 4_5665 87.43(13) 83.34(14) 91.04(12) ?
Ca2 Ca1 O1 3_7565 . 5_7765 96.70(12) 93.98(13) 99.05(10) ?
Ca2 Ca1 O1 3_7565 . 6_5565 42.05(9) 39.54(10) 44.09(7) ?
Ca2 Ca1 O2 3_7565 . 3_7565 41.57(13) 41.52(13) 41.67(15) ?
Ca2 Ca1 O2 3_7565 . 5_7665 139.47(15) 139.43(14) 139.55(16) ?
Ca2 Ca1 O3 3_7565 . 1_6555 104.40(11) 101.05(11) 109.34(12) ?
Ca2 Ca1 O3 3_7565 . 7_6655 119.85(12) 115.21(12) 123.06(12) ?
Ca2 Ca1 Si1 4_5655 . . 135.14(10) 135.05(10) 135.22(10) ?
Ca2 Ca1 Si1 4_5655 . 3_7465 59.89(6) 56.55(6) 63.26(6) ?
Ca2 Ca1 Si1 4_5655 . 3_7565 59.89(6) 56.55(6) 63.26(6) ?
Ca2 Ca1 Si1 4_5655 . 4_5665 131.00(5) 130.76(5) 131.25(5) ?
Ca2 Ca1 O1 4_5655 . 3_7465 45.12(9) 41.63(8) 49.26(11) ?
Ca2 Ca1 O1 4_5655 . 4_5665 116.48(11) 110.64(11) 122.83(12) ?
Ca2 Ca1 O1 4_5655 . 5_7765 45.06(9) 41.63(8) 49.26(11) ?
Ca2 Ca1 O1 4_5655 . 6_5565 116.40(11) 110.64(11) 122.83(12) ?
Ca2 Ca1 O2 4_5655 . 3_7565 90.19(13) 86.68(12) 93.12(14) ?
Ca2 Ca1 O2 4_5655 . 5_7665 90.21(13) 86.68(12) 93.12(14) ?
Ca2 Ca1 O3 4_5655 . 1_6555 43.45(15) 42.67(15) 43.89(15) ?
Ca2 Ca1 O3 4_5655 . 7_6655 43.45(15) 42.67(15) 43.89(15) ?
Si1 Ca1 Si1 . . 3_7465 105.29(7) 102.94(7) 107.60(7) ?
Si1 Ca1 Si1 . . 3_7565 105.25(7) 102.94(7) 107.60(7) ?
Si1 Ca1 Si1 . . 4_5665 93.54(9) 93.47(9) 93.62(9) ?
Si1 Ca1 O1 . . 3_7465 99.99(11) 95.10(12) 104.30(11) ?
Si1 Ca1 O1 . . 4_5665 102.86(12) 98.93(13) 106.23(11) ?
Si1 Ca1 O1 . . 5_7765 100.03(11) 95.10(12) 104.30(11) ?
Si1 Ca1 O1 . . 6_5565 102.91(12) 98.93(13) 106.23(11) ?
Si1 Ca1 O2 . . 3_7565 87.28(9) 86.52(8) 88.65(9) ?
Si1 Ca1 O2 . . 5_7665 87.29(9) 86.52(8) 88.65(9) ?
Si1 Ca1 O3 . . 1_6555 168.89(12) 164.42(11) 176.42(15) ?
Si1 Ca1 O3 . . 7_6655 168.98(12) 164.42(11) 176.42(15) ?
Si1 Ca1 Si1 3_7465 . 3_7565 117.54(10) 117.52(10) 117.56(10) ?
Si1 Ca1 Si1 3_7465 . 4_5665 115.44(9) 111.35(9) 119.45(9) ?
Si1 Ca1 O1 3_7465 . 3_7465 29.67(12) 29.32(12) 30.16(14) ?
Si1 Ca1 O1 3_7465 . 4_5665 85.90(13) 82.46(12) 89.87(14) ?
Si1 Ca1 O1 3_7465 . 5_7765 92.27(13) 89.65(12) 95.23(15) ?
Si1 Ca1 O1 3_7465 . 6_5565 135.95(11) 134.83(10) 137.46(13) ?
Si1 Ca1 O2 3_7465 . 3_7565 147.56(16) 147.27(16) 148.11(18) ?
Si1 Ca1 O2 3_7465 . 5_7665 30.13(14) 29.84(13) 30.67(15) ?
Si1 Ca1 O3 3_7465 . 1_6555 81.84(10) 77.04(10) 85.29(10) ?
Si1 Ca1 O3 3_7465 . 7_6655 65.35(10) 61.87(10) 70.09(10) ?
Si1 Ca1 Si1 3_7565 . 4_5665 115.38(9) 111.35(9) 119.45(9) ?
Si1 Ca1 O1 3_7565 . 3_7465 92.30(13) 89.65(12) 95.23(15) ?
Si1 Ca1 O1 3_7565 . 4_5665 135.97(11) 134.83(10) 137.46(13) ?
Si1 Ca1 O1 3_7565 . 5_7765 29.67(12) 29.32(12) 30.16(14) ?
Si1 Ca1 O1 3_7565 . 6_5565 85.86(13) 82.46(12) 89.87(14) ?
Si1 Ca1 O2 3_7565 . 3_7565 30.12(14) 29.84(13) 30.67(15) ?
Si1 Ca1 O2 3_7565 . 5_7665 147.56(16) 147.27(16) 148.11(18) ?
Si1 Ca1 O3 3_7565 . 1_6555 65.29(10) 61.87(10) 70.09(10) ?
Si1 Ca1 O3 3_7565 . 7_6655 81.78(10) 77.04(10) 85.29(10) ?
Si1 Ca1 O1 4_5665 . 3_7465 144.45(13) 140.61(13) 148.52(14) ?
Si1 Ca1 O1 4_5665 . 4_5665 29.74(12) 29.15(11) 30.42(13) ?
Si1 Ca1 O1 4_5665 . 5_7765 144.38(13) 140.61(13) 148.52(14) ?
Si1 Ca1 O1 4_5665 . 6_5565 29.73(12) 29.15(11) 30.42(13) ?
Si1 Ca1 O2 4_5665 . 3_7565 90.97(16) 87.55(15) 95.59(17) ?
Si1 Ca1 O2 4_5665 . 5_7665 91.00(16) 87.55(15) 95.59(17) ?
Si1 Ca1 O3 4_5665 . 1_6555 88.98(16) 88.16(16) 89.39(16) ?
Si1 Ca1 O3 4_5665 . 7_6655 88.99(16) 88.16(16) 89.39(16) ?
O1 Ca1 O1 3_7465 . 4_5665 115.04(16) 111.56(15) 119.18(18) ?
O1 Ca1 O1 3_7465 . 5_7765 64.81(16) 64.19(16) 65.43(16) ?
O1 Ca1 O1 3_7465 . 6_5565 156.45(13) 150.10(12) 161.81(14) ?
O1 Ca1 O2 3_7465 . 3_7565 121.3(2) 119.93(19) 122.1(2) ?
O1 Ca1 O2 3_7465 . 5_7665 57.30(17) 55.58(18) 58.15(17) ?
O1 Ca1 O3 3_7465 . 1_6555 86.65(16) 79.61(16) 89.97(17) ?
O1 Ca1 O3 3_7465 . 7_6655 69.39(16) 67.02(15) 75.36(16) ?
O1 Ca1 O1 4_5665 . 5_7765 156.45(13) 150.10(12) 161.81(14) ?
O1 Ca1 O1 4_5665 . 6_5565 55.52(14) 55.30(14) 55.72(14) ?
O1 Ca1 O2 4_5665 . 3_7565 119.67(19) 116.76(19) 121.81(19) ?
O1 Ca1 O2 4_5665 . 5_7665 64.61(17) 62.18(16) 66.82(19) ?
O1 Ca1 O3 4_5665 . 1_6555 84.14(16) 77.43(16) 89.89(17) ?
O1 Ca1 O3 4_5665 . 7_6655 75.15(17) 69.29(16) 82.29(18) ?
O1 Ca1 O1 5_7765 . 6_5565 114.98(16) 111.56(15) 119.18(18) ?
O1 Ca1 O2 5_7765 . 3_7565 57.30(17) 55.58(18) 58.15(17) ?
O1 Ca1 O2 5_7765 . 5_7665 121.3(2) 119.93(19) 122.1(2) ?
O1 Ca1 O3 5_7765 . 1_6555 69.36(16) 67.02(15) 75.36(16) ?
O1 Ca1 O3 5_7765 . 7_6655 86.62(16) 79.61(16) 89.97(17) ?
O1 Ca1 O2 6_5565 . 3_7565 64.60(16) 62.18(16) 66.82(19) ?
O1 Ca1 O2 6_5565 . 5_7665 119.68(19) 116.76(19) 121.81(19) ?
O1 Ca1 O3 6_5565 . 1_6555 75.05(17) 69.29(16) 82.29(18) ?
O1 Ca1 O3 6_5565 . 7_6655 84.03(16) 77.43(16) 89.89(17) ?
O2 Ca1 O3 3_7565 . 1_6555 80.60(10) 77.66(10) 86.06(11) ?
O2 Ca1 O3 3_7565 . 7_6655 95.47(10) 94.81(10) 96.28(10) ?
O2 Ca1 O3 5_7665 . 1_6555 95.47(10) 94.81(10) 96.28(10) ?
O2 Ca1 O3 5_7665 . 7_6655 80.66(10) 77.66(10) 86.06(11) ?
Ca1 Ca2 Ca1 . . 2_7645 97.87(5) 95.20(5) 100.46(6) ?
Ca1 Ca2 Ca1 . . 2_7745 97.90(5) 95.20(5) 100.46(6) ?
Ca1 Ca2 Ca1 . . 3_7465 63.56(5) 61.09(5) 66.07(5) ?
Ca1 Ca2 Ca1 . . 3_7565 63.59(5) 61.09(5) 66.07(5) ?
Ca1 Ca2 Ca1 . . 4_4655 155.15(5) 155.06(5) 155.25(5) ?
Ca1 Ca2 Ca2 . . 4_4655 93.53(6) 93.39(6) 93.67(6) ?
Ca1 Ca2 Ca2 . . 4_5655 58.53(5) 58.45(5) 58.61(5) ?
Ca1 Ca2 Si1 . . 2_6645 116.63(8) 113.76(8) 119.42(8) ?
Ca1 Ca2 Si1 . . 2_6745 116.64(8) 113.76(8) 119.42(8) ?
Ca1 Ca2 Si1 . . 4_5655 134.40(5) 134.06(5) 134.74(5) ?
Ca1 Ca2 O1 . . 2_6745 109.1(2) 98.2(2) 119.20(19) ?
Ca1 Ca2 O1 . . 3_7465 50.84(18) 40.44(16) 61.40(19) ?
Ca1 Ca2 O1 . . 5_7765 51.03(18) 40.44(16) 61.40(19) ?
Ca1 Ca2 O1 . . 8_6445 109.1(2) 98.2(2) 119.20(19) ?
Ca1 Ca2 O2 . . . 46.21(10) 45.54(10) 47.00(10) ?
Ca1 Ca2 O2 . . 7_5655 46.22(10) 45.54(10) 47.00(10) ?
Ca1 Ca2 O3 . . 4_5655 161.45(8) 159.49(8) 164.91(7) ?
Ca1 Ca2 O3 . . 6_5555 161.49(8) 159.49(8) 164.91(7) ?
Ca1 Ca2 Ca1 2_7645 . 2_7745 94.71(5) 94.48(5) 94.93(4) ?
Ca1 Ca2 Ca1 2_7645 . 3_7465 79.99(5) 76.92(5) 83.29(5) ?
Ca1 Ca2 Ca1 2_7645 . 3_7565 159.32(6) 158.20(6) 160.13(6) ?
Ca1 Ca2 Ca1 2_7645 . 4_4655 98.79(6) 96.30(6) 101.17(6) ?
Ca1 Ca2 Ca2 2_7645 . 4_4655 130.82(5) 123.67(5) 137.88(5) ?
Ca1 Ca2 Ca2 2_7645 . 4_5655 60.36(4) 57.83(4) 62.69(4) ?
Ca1 Ca2 Si1 2_7645 . 2_6645 64.01(5) 60.39(4) 67.69(5) ?
Ca1 Ca2 Si1 2_7645 . 2_6745 140.63(9) 138.61(9) 142.55(9) ?
Ca1 Ca2 Si1 2_7645 . 4_5655 55.34(6) 52.55(6) 58.00(6) ?
Ca1 Ca2 O1 2_7645 . 2_6745 151.15(19) 139.67(16) 161.9(2) ?
Ca1 Ca2 O1 2_7645 . 3_7465 47.53(18) 38.90(19) 56.17(17) ?
Ca1 Ca2 O1 2_7645 . 5_7765 104.53(10) 98.95(10) 110.45(10) ?
Ca1 Ca2 O1 2_7645 . 8_6445 89.41(11) 80.36(11) 97.92(11) ?
Ca1 Ca2 O2 2_7645 . . 119.83(9) 113.06(9) 122.80(9) ?
Ca1 Ca2 O2 2_7645 . 7_5655 129.60(10) 126.76(10) 135.69(11) ?
Ca1 Ca2 O3 2_7645 . 4_5655 64.56(8) 63.48(8) 66.55(8) ?
Ca1 Ca2 O3 2_7645 . 6_5555 80.35(9) 78.63(9) 81.30(9) ?
Ca1 Ca2 Ca1 2_7745 . 3_7465 159.32(6) 158.20(6) 160.13(6) ?
Ca1 Ca2 Ca1 2_7745 . 3_7565 80.01(5) 76.92(5) 83.29(5) ?
Ca1 Ca2 Ca1 2_7745 . 4_4655 98.75(6) 96.30(6) 101.17(6) ?
Ca1 Ca2 Ca2 2_7745 . 4_4655 130.75(5) 123.67(5) 137.88(5) ?
Ca1 Ca2 Ca2 2_7745 . 4_5655 60.37(4) 57.83(4) 62.69(4) ?
Ca1 Ca2 Si1 2_7745 . 2_6645 140.61(9) 138.61(9) 142.55(9) ?
Ca1 Ca2 Si1 2_7745 . 2_6745 63.99(5) 60.39(4) 67.69(5) ?
Ca1 Ca2 Si1 2_7745 . 4_5655 55.32(6) 52.55(6) 58.00(6) ?
Ca1 Ca2 O1 2_7745 . 2_6745 89.33(11) 80.36(11) 97.92(11) ?
Ca1 Ca2 O1 2_7745 . 3_7465 104.60(10) 98.95(10) 110.45(10) ?
Ca1 Ca2 O1 2_7745 . 5_7765 47.37(18) 38.90(19) 56.17(17) ?
Ca1 Ca2 O1 2_7745 . 8_6445 151.08(19) 139.67(16) 161.9(2) ?
Ca1 Ca2 O2 2_7745 . . 129.52(10) 126.76(10) 135.69(11) ?
Ca1 Ca2 O2 2_7745 . 7_5655 119.75(9) 113.06(9) 122.80(9) ?
Ca1 Ca2 O3 2_7745 . 4_5655 80.35(9) 78.63(9) 81.30(9) ?
Ca1 Ca2 O3 2_7745 . 6_5555 64.56(8) 63.48(8) 66.55(8) ?
Ca1 Ca2 Ca1 3_7465 . 3_7565 97.97(6) 97.97(6) 97.97(6) ?
Ca1 Ca2 Ca1 3_7465 . 4_4655 101.67(5) 99.13(5) 104.16(5) ?
Ca1 Ca2 Ca2 3_7465 . 4_4655 63.06(4) 58.47(4) 67.61(4) ?
Ca1 Ca2 Ca2 3_7465 . 4_5655 100.31(6) 96.19(5) 104.43(6) ?
Ca1 Ca2 Si1 3_7465 . 2_6645 53.92(7) 52.70(7) 55.20(7) ?
Ca1 Ca2 Si1 3_7465 . 2_6745 130.87(5) 129.73(5) 131.91(5) ?
Ca1 Ca2 Si1 3_7465 . 4_5655 130.98(7) 125.32(7) 136.65(8) ?
Ca1 Ca2 O1 3_7465 . 2_6745 104.53(14) 100.15(13) 108.90(14) ?
Ca1 Ca2 O1 3_7465 . 3_7465 57.50(12) 48.44(11) 66.68(13) ?
Ca1 Ca2 O1 3_7465 . 5_7765 114.28(19) 106.23(18) 121.95(19) ?
Ca1 Ca2 O1 3_7465 . 8_6445 48.91(17) 37.17(18) 60.09(15) ?
Ca1 Ca2 O2 3_7465 . . 41.81(8) 36.65(8) 44.27(7) ?
Ca1 Ca2 O2 3_7465 . 7_5655 56.29(8) 53.76(8) 61.38(8) ?
Ca1 Ca2 O3 3_7465 . 4_5655 113.56(9) 111.93(9) 117.14(9) ?
Ca1 Ca2 O3 3_7465 . 6_5555 133.19(9) 129.79(9) 134.75(9) ?
Ca1 Ca2 Ca1 3_7565 . 4_4655 101.63(5) 99.13(5) 104.16(5) ?
Ca1 Ca2 Ca2 3_7565 . 4_4655 62.99(4) 58.47(4) 67.61(4) ?
Ca1 Ca2 Ca2 3_7565 . 4_5655 100.33(6) 96.19(5) 104.43(6) ?
Ca1 Ca2 Si1 3_7565 . 2_6645 130.85(5) 129.73(5) 131.91(5) ?
Ca1 Ca2 Si1 3_7565 . 2_6745 53.90(7) 52.70(7) 55.20(7) ?
Ca1 Ca2 Si1 3_7565 . 4_5655 130.98(7) 125.32(7) 136.65(8) ?
Ca1 Ca2 O1 3_7565 . 2_6745 48.83(17) 37.17(18) 60.09(15) ?
Ca1 Ca2 O1 3_7565 . 3_7465 114.13(19) 106.23(18) 121.95(19) ?
Ca1 Ca2 O1 3_7565 . 5_7765 57.62(12) 48.44(11) 66.68(13) ?
Ca1 Ca2 O1 3_7565 . 8_6445 104.46(14) 100.15(13) 108.90(14) ?
Ca1 Ca2 O2 3_7565 . . 56.22(8) 53.76(8) 61.38(8) ?
Ca1 Ca2 O2 3_7565 . 7_5655 41.74(8) 36.65(8) 44.27(7) ?
Ca1 Ca2 O3 3_7565 . 4_5655 133.21(9) 129.79(9) 134.75(9) ?
Ca1 Ca2 O3 3_7565 . 6_5555 113.58(9) 111.93(9) 117.14(9) ?
Ca1 Ca2 Ca2 4_4655 . 4_4655 61.63(5) 61.54(5) 61.73(5) ?
Ca1 Ca2 Ca2 4_4655 . 4_5655 145.99(8) 145.71(7) 146.26(8) ?
Ca1 Ca2 Si1 4_4655 . 2_6645 56.50(6) 54.91(6) 58.10(6) ?
Ca1 Ca2 Si1 4_4655 . 2_6745 56.47(6) 54.91(6) 58.10(6) ?
Ca1 Ca2 Si1 4_4655 . 4_5655 70.10(6) 69.94(6) 70.27(6) ?
Ca1 Ca2 O1 4_4655 . 2_6745 52.89(17) 42.70(16) 63.69(18) ?
Ca1 Ca2 O1 4_4655 . 3_7465 139.23(15) 132.27(17) 146.53(14) ?
Ca1 Ca2 O1 4_4655 . 5_7765 139.09(15) 132.27(17) 146.53(14) ?
Ca1 Ca2 O1 4_4655 . 8_6445 52.87(17) 42.70(16) 63.69(18) ?
Ca1 Ca2 O2 4_4655 . . 109.51(10) 108.63(10) 110.07(10) ?
Ca1 Ca2 O2 4_4655 . 7_5655 109.50(10) 108.63(10) 110.07(10) ?
Ca1 Ca2 O3 4_4655 . 4_5655 40.28(7) 39.47(7) 41.01(7) ?
Ca1 Ca2 O3 4_4655 . 6_5555 40.27(7) 39.47(7) 41.01(7) ?
Ca2 Ca2 Ca2 4_4655 . 4_5655 151.42(8) 150.70(8) 152.13(8) ?
Ca2 Ca2 Si1 4_4655 . 2_6645 68.09(5) 64.47(5) 71.54(5) ?
Ca2 Ca2 Si1 4_4655 . 2_6745 68.04(5) 64.47(5) 71.54(5) ?
Ca2 Ca2 Si1 4_4655 . 4_5655 131.30(8) 130.80(8) 131.80(8) ?
Ca2 Ca2 O1 4_4655 . 2_6745 42.26(12) 41.52(12) 43.38(11) ?
Ca2 Ca2 O1 4_4655 . 3_7465 119.05(15) 108.70(14) 129.90(16) ?
Ca2 Ca2 O1 4_4655 . 5_7765 119.13(15) 108.70(14) 129.90(16) ?
Ca2 Ca2 O1 4_4655 . 8_6445 42.25(12) 41.52(12) 43.38(11) ?
Ca2 Ca2 O2 4_4655 . . 48.67(9) 48.07(9) 49.43(9) ?
Ca2 Ca2 O2 4_4655 . 7_5655 48.66(9) 48.07(9) 49.43(9) ?
Ca2 Ca2 O3 4_4655 . 4_5655 100.18(8) 99.60(8) 101.16(8) ?
Ca2 Ca2 O3 4_4655 . 6_5555 100.18(8) 99.60(8) 101.16(8) ?
Ca2 Ca2 Si1 4_5655 . 2_6645 121.95(6) 115.76(6) 128.07(6) ?
Ca2 Ca2 Si1 4_5655 . 2_6745 121.94(6) 115.76(6) 128.07(6) ?
Ca2 Ca2 Si1 4_5655 . 4_5655 75.95(6) 75.74(6) 76.16(6) ?
Ca2 Ca2 O1 4_5655 . 2_6745 142.11(11) 126.30(12) 157.27(10) ?
Ca2 Ca2 O1 4_5655 . 3_7465 44.96(10) 42.57(9) 48.34(11) ?
Ca2 Ca2 O1 4_5655 . 5_7765 44.91(10) 42.57(9) 48.34(11) ?
Ca2 Ca2 O1 4_5655 . 8_6445 142.20(11) 126.30(12) 157.27(10) ?
Ca2 Ca2 O2 4_5655 . . 104.15(11) 103.43(11) 104.38(11) ?
Ca2 Ca2 O2 4_5655 . 7_5655 104.14(11) 103.43(11) 104.38(11) ?
Ca2 Ca2 O3 4_5655 . 4_5655 105.98(8) 105.21(8) 107.18(8) ?
Ca2 Ca2 O3 4_5655 . 6_5555 105.99(8) 105.21(8) 107.18(8) ?
Si1 Ca2 Si1 2_6645 . 2_6745 110.99(7) 110.88(7) 111.11(7) ?
Si1 Ca2 Si1 2_6645 . 4_5655 85.99(8) 81.36(8) 90.58(9) ?
Si1 Ca2 O1 2_6645 . 2_6745 95.72(11) 86.13(10) 105.80(12) ?
Si1 Ca2 O1 2_6645 . 3_7465 85.51(12) 80.44(12) 90.52(12) ?
Si1 Ca2 O1 2_6645 . 5_7765 161.78(14) 157.99(17) 168.62(14) ?
Si1 Ca2 O1 2_6645 . 8_6445 27.14(13) 23.25(15) 30.65(10) ?
Si1 Ca2 O2 2_6645 . . 87.96(10) 83.27(10) 90.24(10) ?
Si1 Ca2 O2 2_6645 . 7_5655 99.92(9) 97.80(9) 104.04(9) ?
Si1 Ca2 O3 2_6645 . 4_5655 60.81(9) 59.41(9) 64.09(9) ?
Si1 Ca2 O3 2_6645 . 6_5555 78.56(10) 75.36(10) 80.01(10) ?
Si1 Ca2 Si1 2_6745 . 4_5655 85.99(8) 81.36(8) 90.58(9) ?
Si1 Ca2 O1 2_6745 . 2_6745 27.08(13) 23.25(15) 30.65(10) ?
Si1 Ca2 O1 2_6745 . 3_7465 161.72(14) 157.99(17) 168.62(14) ?
Si1 Ca2 O1 2_6745 . 5_7765 85.45(12) 80.44(12) 90.52(12) ?
Si1 Ca2 O1 2_6745 . 8_6445 95.64(11) 86.13(10) 105.80(12) ?
Si1 Ca2 O2 2_6745 . . 99.86(9) 97.80(9) 104.04(9) ?
Si1 Ca2 O2 2_6745 . 7_5655 87.89(10) 83.27(10) 90.24(10) ?
Si1 Ca2 O3 2_6745 . 4_5655 78.59(10) 75.36(10) 80.01(10) ?
Si1 Ca2 O3 2_6745 . 6_5555 60.84(9) 59.41(9) 64.09(9) ?
Si1 Ca2 O1 4_5655 . 2_6745 105.9(2) 104.06(19) 107.7(2) ?
Si1 Ca2 O1 4_5655 . 3_7465 97.02(18) 87.72(19) 106.50(17) ?
Si1 Ca2 O1 4_5655 . 5_7765 96.84(18) 87.72(19) 106.50(17) ?
Si1 Ca2 O1 4_5655 . 8_6445 105.9(2) 104.06(19) 107.7(2) ?
Si1 Ca2 O2 4_5655 . . 175.81(10) 165.45(10) 180 ?
Si1 Ca2 O2 4_5655 . 7_5655 175.68(10) 165.45(10) 180 ?
Si1 Ca2 O3 4_5655 . 4_5655 31.45(7) 30.98(7) 32.22(8) ?
Si1 Ca2 O3 4_5655 . 6_5555 31.46(7) 30.98(7) 32.22(8) ?
O1 Ca2 O1 2_6745 . 3_7465 154.2(2) 147.8(3) 164.8(3) ?
O1 Ca2 O1 2_6745 . 5_7765 98.56(15) 82.16(16) 114.72(14) ?
O1 Ca2 O1 2_6745 . 8_6445 74.93(12) 73.89(12) 75.96(12) ?
O1 Ca2 O2 2_6745 . . 75.42(19) 72.54(18) 81.52(19) ?
O1 Ca2 O2 2_6745 . 7_5655 72.4(2) 63.4(2) 76.23(18) ?
O1 Ca2 O3 2_6745 . 4_5655 83.32(19) 80.71(17) 89.5(2) ?
O1 Ca2 O3 2_6745 . 6_5555 79.3(2) 74.6(2) 81.6(2) ?
O1 Ca2 O1 3_7465 . 5_7765 79.44(16) 78.10(16) 80.75(16) ?
O1 Ca2 O1 3_7465 . 8_6445 98.62(15) 82.16(16) 114.72(14) ?
O1 Ca2 O2 3_7465 . . 84.69(19) 74.17(18) 89.44(19) ?
O1 Ca2 O2 3_7465 . 7_5655 81.60(19) 76.87(18) 92.3(2) ?
O1 Ca2 O3 3_7465 . 4_5655 110.84(19) 104.57(19) 121.67(18) ?
O1 Ca2 O3 3_7465 . 6_5555 127.48(19) 115.98(19) 135.56(18) ?
O1 Ca2 O1 5_7765 . 8_6445 154.4(2) 147.8(3) 164.8(3) ?
O1 Ca2 O2 5_7765 . . 81.61(19) 76.87(18) 92.3(2) ?
O1 Ca2 O2 5_7765 . 7_5655 84.70(19) 74.17(18) 89.44(19) ?
O1 Ca2 O3 5_7765 . 4_5655 127.33(19) 115.98(19) 135.56(18) ?
O1 Ca2 O3 5_7765 . 6_5555 110.72(19) 104.57(19) 121.67(18) ?
O1 Ca2 O2 8_6445 . . 72.5(2) 63.4(2) 76.23(18) ?
O1 Ca2 O2 8_6445 . 7_5655 75.50(19) 72.54(18) 81.52(19) ?
O1 Ca2 O3 8_6445 . 4_5655 79.4(2) 74.6(2) 81.6(2) ?
O1 Ca2 O3 8_6445 . 6_5555 83.37(19) 80.71(17) 89.5(2) ?
O2 Ca2 O3 . . 4_5655 143.60(12) 141.47(12) 145.71(12) ?
O2 Ca2 O3 . . 6_5555 148.97(11) 148.61(11) 149.57(11) ?
O2 Ca2 O3 7_5655 . 4_5655 148.97(11) 148.61(11) 149.57(11) ?
O2 Ca2 O3 7_5655 . 6_5555 143.57(12) 141.47(12) 145.71(12) ?
Ca1 Si1 Ca1 . . 3_7465 74.71(6) 72.52(6) 76.94(6) ?
Ca1 Si1 Ca1 . . 3_7565 74.74(6) 72.52(6) 76.94(6) ?
Ca1 Si1 Ca1 . . 4_4665 99.49(9) 99.42(9) 99.55(9) ?
Ca1 Si1 Ca2 . . 2_6655 118.74(8) 118.20(8) 119.26(8) ?
Ca1 Si1 Ca2 . . 2_6755 118.75(8) 118.20(8) 119.26(8) ?
Ca1 Si1 Ca2 . . 4_4655 114.88(11) 114.80(11) 114.96(11) ?
Ca1 Si1 O1 . . . 77.31(16) 63.27(16) 90.93(16) ?
Ca1 Si1 O1 . . 7_5655 77.10(16) 63.27(16) 90.93(16) ?
Ca1 Si1 O2 . . . 57.87(14) 56.88(14) 58.93(13) ?
Ca1 Si1 O2 . . 7_5655 57.89(14) 56.88(14) 58.93(13) ?
Ca1 Si1 O3 . . . 159.8(2) 157.1(2) 162.3(3) ?
Ca1 Si1 O3 . . 7_5655 159.9(2) 157.1(2) 162.3(3) ?
Ca1 Si1 Ca1 3_7465 . 3_7565 117.54(11) 117.52(11) 117.56(11) ?
Ca1 Si1 Ca1 3_7465 . 4_4665 118.96(10) 114.60(9) 123.23(10) ?
Ca1 Si1 Ca2 3_7465 . 2_6655 63.65(6) 61.14(6) 66.20(6) ?
Ca1 Si1 Ca2 3_7465 . 2_6755 164.73(8) 163.75(7) 165.50(9) ?
Ca1 Si1 Ca2 3_7465 . 4_4655 72.95(8) 67.73(7) 78.11(8) ?
Ca1 Si1 O1 3_7465 . . 149.91(18) 139.90(18) 158.2(2) ?
Ca1 Si1 O1 3_7465 . 7_5655 59.3(3) 46.5(3) 72.4(2) ?
Ca1 Si1 O2 3_7465 . . 46.97(12) 41.18(12) 50.19(12) ?
Ca1 Si1 O2 3_7465 . 7_5655 70.75(14) 67.44(13) 76.47(14) ?
Ca1 Si1 O3 3_7465 . . 106.20(18) 103.44(18) 110.78(18) ?
Ca1 Si1 O3 3_7465 . 7_5655 88.53(16) 83.99(15) 91.18(16) ?
Ca1 Si1 Ca1 3_7565 . 4_4665 118.88(10) 114.60(9) 123.23(10) ?
Ca1 Si1 Ca2 3_7565 . 2_6655 164.71(8) 163.75(7) 165.50(9) ?
Ca1 Si1 Ca2 3_7565 . 2_6755 63.60(6) 61.14(6) 66.20(6) ?
Ca1 Si1 Ca2 3_7565 . 4_4655 72.86(8) 67.73(7) 78.11(8) ?
Ca1 Si1 O1 3_7565 . . 59.5(3) 46.5(3) 72.4(2) ?
Ca1 Si1 O1 3_7565 . 7_5655 149.76(18) 139.90(18) 158.2(2) ?
Ca1 Si1 O2 3_7565 . . 70.66(14) 67.44(13) 76.47(14) ?
Ca1 Si1 O2 3_7565 . 7_5655 46.88(12) 41.18(12) 50.19(12) ?
Ca1 Si1 O3 3_7565 . . 88.50(16) 83.99(15) 91.18(16) ?
Ca1 Si1 O3 3_7565 . 7_5655 106.18(18) 103.44(18) 110.78(18) ?
Ca1 Si1 Ca2 4_4665 . 2_6655 68.03(7) 65.67(7) 70.24(8) ?
Ca1 Si1 Ca2 4_4665 . 2_6755 67.99(7) 65.67(7) 70.24(8) ?
Ca1 Si1 Ca2 4_4665 . 4_4655 145.10(6) 144.51(6) 145.71(6) ?
Ca1 Si1 O1 4_4665 . . 60.3(3) 42.8(2) 78.3(3) ?
Ca1 Si1 O1 4_4665 . 7_5655 60.5(3) 42.8(2) 78.3(3) ?
Ca1 Si1 O2 4_4665 . . 152.10(17) 148.51(17) 155.35(17) ?
Ca1 Si1 O2 4_4665 . 7_5655 152.04(17) 148.51(17) 155.35(17) ?
Ca1 Si1 O3 4_4665 . . 97.2(2) 96.6(2) 97.4(2) ?
Ca1 Si1 O3 4_4665 . 7_5655 97.2(2) 96.6(2) 97.4(2) ?
Ca2 Si1 Ca2 2_6655 . 2_6755 110.99(7) 110.88(7) 111.11(7) ?
Ca2 Si1 Ca2 2_6655 . 4_4655 93.97(7) 88.97(7) 98.78(7) ?
Ca2 Si1 O1 2_6655 . . 127.6(3) 110.9(2) 144.4(3) ?
Ca2 Si1 O1 2_6655 . 7_5655 44.96(16) 36.35(17) 55.06(16) ?
Ca2 Si1 O2 2_6655 . . 108.30(14) 102.40(13) 113.29(15) ?
Ca2 Si1 O2 2_6655 . 7_5655 133.52(17) 128.65(16) 139.10(18) ?
Ca2 Si1 O3 2_6655 . . 77.98(13) 74.54(14) 82.05(13) ?
Ca2 Si1 O3 2_6655 . 7_5655 58.03(15) 54.02(15) 61.25(15) ?
Ca2 Si1 Ca2 2_6755 . 4_4655 93.88(7) 88.97(7) 98.78(7) ?
Ca2 Si1 O1 2_6755 . . 44.80(16) 36.35(17) 55.06(16) ?
Ca2 Si1 O1 2_6755 . 7_5655 127.8(3) 110.9(2) 144.4(3) ?
Ca2 Si1 O2 2_6755 . . 133.42(17) 128.65(16) 139.10(18) ?
Ca2 Si1 O2 2_6755 . 7_5655 108.20(14) 102.40(13) 113.29(15) ?
Ca2 Si1 O3 2_6755 . . 58.01(15) 54.02(15) 61.25(15) ?
Ca2 Si1 O3 2_6755 . 7_5655 77.96(13) 74.54(14) 82.05(13) ?
Ca2 Si1 O1 4_4655 . . 124.8(3) 115.4(3) 135.2(2) ?
Ca2 Si1 O1 4_4655 . 7_5655 124.9(3) 115.4(3) 135.2(2) ?
Ca2 Si1 O2 4_4655 . . 58.95(16) 58.03(16) 60.02(17) ?
Ca2 Si1 O2 4_4655 . 7_5655 58.93(16) 58.03(16) 60.02(17) ?
Ca2 Si1 O3 4_4655 . . 50.4(2) 49.7(2) 50.7(2) ?
Ca2 Si1 O3 4_4655 . 7_5655 50.4(2) 49.7(2) 50.7(2) ?
O1 Si1 O1 . . 7_5655 110.1(4) 108.6(4) 111.6(4) ?
O1 Si1 O2 . . . 109.2(3) 102.7(3) 121.0(3) ?
O1 Si1 O2 . . 7_5655 108.6(3) 97.8(3) 115.1(2) ?
O1 Si1 O3 . . . 106.6(2) 99.7(2) 110.4(2) ?
O1 Si1 O3 . . 7_5655 113.6(2) 109.8(2) 121.4(2) ?
O1 Si1 O2 7_5655 . . 108.7(3) 97.8(3) 115.1(2) ?
O1 Si1 O2 7_5655 . 7_5655 109.2(3) 102.7(3) 121.0(3) ?
O1 Si1 O3 7_5655 . . 113.7(2) 109.8(2) 121.4(2) ?
O1 Si1 O3 7_5655 . 7_5655 106.7(2) 99.7(2) 110.4(2) ?
O2 Si1 O3 . . . 109.0(3) 108.5(3) 109.2(3) ?
O2 Si1 O3 . . 7_5655 105.5(3) 105.4(3) 105.6(3) ?
O2 Si1 O3 7_5655 . . 105.5(3) 105.4(3) 105.6(3) ?
O2 Si1 O3 7_5655 . 7_5655 109.0(3) 108.5(3) 109.2(3) ?
Ca1 O1 Ca1 3_7565 . 4_4665 170.04(18) 162.29(16) 176.22(19) ?
Ca1 O1 Ca2 3_7565 . 2_6755 81.99(16) 74.64(15) 88.17(15) ?
Ca1 O1 Ca2 3_7565 . 3_7565 88.05(14) 77.34(14) 99.00(14) ?
Ca1 O1 Si1 3_7565 . . 90.9(3) 77.8(3) 103.4(4) ?
Ca1 O1 Ca2 4_4665 . 2_6755 89.2(2) 75.84(15) 103.2(2) ?
Ca1 O1 Ca2 4_4665 . 3_7565 93.5(3) 86.5(2) 100.8(3) ?
Ca1 O1 Si1 4_4665 . . 90.0(2) 72.6(2) 107.0(2) ?
Ca2 O1 Ca2 2_6755 . 3_7565 92.82(16) 89.57(17) 94.95(15) ?
Ca2 O1 Si1 2_6755 . . 108.1(2) 94.31(18) 120.2(3) ?
Ca2 O1 Si1 3_7565 . . 150.4(3) 133.1(3) 166.8(3) ?
Ca1 O2 Ca2 3_7465 . . 96.62(17) 94.20(16) 101.68(19) ?
Ca1 O2 Si1 3_7465 . . 102.9(2) 99.7(2) 108.1(2) ?
Ca2 O2 Si1 . . . 160.20(18) 149.97(17) 165.67(18) ?
Ca1 O3 Ca2 1_4555 . 4_4655 96.28(17) 95.29(17) 97.89(18) ?
Ca1 O3 Si1 1_4555 . . 152.9(3) 152.0(3) 153.3(3) ?
Ca2 O3 Si1 4_4655 . . 98.2(2) 97.6(2) 99.0(2) ?

loop_
_geom_bond_atom_site_label_1
_geom_bond_atom_site_label_2
_geom_bond_site_ssg_symmetry_1
_geom_bond_site_ssg_symmetry_2
_geom_bond_distance_av
_geom_bond_distance_min
_geom_bond_distance_max
_geom_bond_publ_flag
Ca1 Ca1 . 3_7465 3.793(2) 3.660(2) 3.931(2) ?
Ca1 Ca1 . 3_7565 3.795(2) 3.660(2) 3.931(2) ?
Ca1 Ca2 . . 3.561(3) 3.559(3) 3.563(3) ?
Ca1 Ca2 . 2_7655 3.731(2) 3.493(2) 3.980(2) ?
Ca1 Ca2 . 2_7755 3.734(2) 3.493(2) 3.980(2) ?
Ca1 Ca2 . 3_7465 3.642(3) 3.638(3) 3.646(3) ?
Ca1 Ca2 . 3_7565 3.642(3) 3.638(3) 3.646(3) ?
Ca1 Ca2 . 4_5655 3.451(2) 3.449(2) 3.454(2) ?
Ca1 Si1 . . 3.0343(17) 3.0332(17) 3.0354(17) ?
Ca1 Si1 . 3_7465 3.213(3) 3.136(3) 3.291(3) ?
Ca1 Si1 . 3_7565 3.214(3) 3.136(3) 3.291(3) ?
Ca1 Si1 . 4_5665 3.175(4) 3.171(4) 3.179(4) ?
Ca1 O1 . 3_7465 2.765(7) 2.340(7) 3.206(7) ?
Ca1 O1 . 4_5665 2.751(7) 2.258(8) 3.259(8) ?
Ca1 O1 . 5_7765 2.773(7) 2.340(7) 3.206(7) ?
Ca1 O1 . 6_5565 2.761(7) 2.258(8) 3.259(8) ?
Ca1 O2 . 3_7565 2.450(3) 2.225(3) 2.551(3) ?
Ca1 O2 . 5_7665 2.448(3) 2.225(3) 2.551(3) ?
Ca1 O3 . 1_6555 2.246(3) 2.215(3) 2.274(3) ?
Ca1 O3 . 7_6655 2.246(3) 2.215(3) 2.274(3) ?
Ca2 Ca2 . 4_4655 3.4988(14) 3.4911(14) 3.5066(14) ?
Ca2 Ca2 . 4_5655 3.4987(14) 3.4910(14) 3.5066(14) ?
Ca2 Si1 . 2_6645 3.332(3) 3.153(3) 3.516(3) ?
Ca2 Si1 . 2_6745 3.335(3) 3.153(3) 3.516(3) ?
Ca2 Si1 . 4_5655 3.068(4) 3.061(4) 3.076(4) ?
Ca2 O1 . 2_6745 2.473(4) 2.370(4) 2.615(4) ?
Ca2 O1 . 3_7465 2.357(5) 2.325(6) 2.410(6) ?
Ca2 O1 . 5_7765 2.357(5) 2.325(6) 2.410(6) ?
Ca2 O1 . 8_6445 2.473(4) 2.370(4) 2.615(4) ?
Ca2 O2 . . 2.437(6) 2.423(6) 2.472(6) ?
Ca2 O2 . 7_5655 2.437(6) 2.423(6) 2.472(6) ?
Ca2 O3 . 4_5655 2.388(6) 2.361(6) 2.403(6) ?
Ca2 O3 . 6_5555 2.388(6) 2.361(6) 2.403(6) ?
Si1 O1 . . 1.611(6) 1.564(6) 1.669(6) ?
Si1 O1 . 7_5655 1.611(6) 1.564(6) 1.669(6) ?
Si1 O2 . . 1.682(6) 1.662(6) 1.721(6) ?
Si1 O2 . 7_5655 1.683(6) 1.662(6) 1.721(6) ?
Si1 O3 . . 1.618(3) 1.601(3) 1.651(3) ?
Si1 O3 . 7_5655 1.617(3) 1.601(3) 1.651(3) ?

loop_
_reflns_scale_group_code
_reflns_scale_meas_intensity
1 2218.069
2 2160.549
3 1966.437
4 1973.655
5 2078.317
6 2119.294
7 2399.007
8 2292.194
9 2368.509
10 2471.417
11 2383.873
12 2416.707
13 2557.724
14 2564.054
15 2591.537
16 2615.735
17 2538.021
18 2572.927
19 2676.160
20 2686.438
21 2585.484
22 2690.572
23 2780.469
24 2641.190
26 2795.803
27 2831.149
28 2800.775
29 2811.457
30 2785.775
31 2857.306
32 2839.958
33 2813.549
34 2759.520
35 2966.520
36 2931.655
37 2878.517
38 2853.720
39 2903.132
40 2903.629
41 2998.930
42 2966.000
43 2964.523
44 2997.545
45 3318.477
46 3029.382
47 2924.959
48 2834.339
49 2820.116
50 2858.280
51 2852.890
52 2902.905
53 2687.471
54 2830.195
55 2826.999
56 2845.632
57 2707.090
58 2891.662
59 2862.531
60 2868.099
61 2847.372
62 2772.515
63 2766.894
64 2818.046
65 2777.398
66 2676.086
67 2623.542
68 2637.985
69 2544.892
70 2573.444
71 2518.914
72 2530.089
73 2527.658
74 2543.937
75 2551.902
76 2540.140
77 2466.818
78 2338.681
79 2400.759
80 2385.618
81 2318.187
82 2315.833
83 2350.821
84 2371.641
85 2431.334
86 2542.173
87 2372.224
88 2177.449
89 2123.178
90 2140.829
91 2070.319
